data_2015965
loop_
_publ_author_name
'Ghazzali, Mohamed'
'Langer, Vratislav'
'\"Ohrstr\"om, Lars'
'Abu-Youssef, Morsy'

_publ_section_title
;
 4,4'-(Azinodimethylene)dipyridinium bis(tetrafluoroborate) and
 4-[(4-pyridylmethylene)hydrazonomethyl]pyridinium perchlorate: two
 different hydrogen-bonding motifs
;
_journal_coeditor_code SK3115
_journal_issue 5
_journal_name_full 'Acta Crystallographica Section C'
_journal_page_first o312
_journal_page_last o314
_journal_paper_doi 10.1107/S0108270107015764
_journal_volume 63
_journal_year 2007
_chemical_formula_iupac 'C12 H12 N4 2+ , 2B F4 -'
_chemical_formula_moiety 'C12 H12 N4 2+ , 2B F4 -'
_chemical_formula_sum 'C12 H12 B2 F8 N4'
_chemical_formula_weight 385.88
_chemical_name_systematic
;
4,4'-(Azinodimethylene)dipyridinium bis(tetrafluoroborate)
;
_space_group_IT_number 14
_symmetry_cell_setting monoclinic
_symmetry_space_group_name_Hall '-P 2ybc'
_symmetry_space_group_name_H-M 'P 1 21/c 1'
_atom_sites_solution_hydrogens geom
_atom_sites_solution_primary direct
_atom_sites_solution_secondary difmap
_audit_creation_method SHELXL97
_cell_angle_alpha 90.00
_cell_angle_beta 99.9620(10)
_cell_angle_gamma 90.00
_cell_formula_units_Z 2
_cell_length_a 5.1056(3)
_cell_length_b 16.5856(10)
_cell_length_c 9.6587(6)
_cell_measurement_reflns_used 4759
_cell_measurement_temperature 153(2)
_cell_measurement_theta_max 31.62
_cell_measurement_theta_min 2.46
_cell_volume 805.56(8)
_computing_cell_refinement 'SAINT (Bruker, 2003)'
_computing_data_collection 'SMART (Bruker, 2003)'
_computing_data_reduction 'SAINT and SADABS (Sheldrick, 2003)'
_computing_molecular_graphics 'DIAMOND (Brandenburg, 2006)'
_computing_publication_material SHELXTL
_computing_structure_refinement SHELXTL
_computing_structure_solution 'SHELXTL (Bruker, 2003)'
_diffrn_ambient_temperature 153(2)
_diffrn_measured_fraction_theta_full 0.997
_diffrn_measured_fraction_theta_max 0.965
_diffrn_measurement_device_type 'Siemens SMART CCD area-detector'
_diffrn_measurement_method \w
_diffrn_radiation_monochromator graphite
_diffrn_radiation_source 'fine-focus sealed tube'
_diffrn_radiation_type MoK\a
_diffrn_radiation_wavelength 0.71073
_diffrn_reflns_av_R_equivalents 0.0262
_diffrn_reflns_av_sigmaI/netI 0.0213
_diffrn_reflns_limit_h_max 7
_diffrn_reflns_limit_h_min -7
_diffrn_reflns_limit_k_max 25
_diffrn_reflns_limit_k_min -25
_diffrn_reflns_limit_l_max 14
_diffrn_reflns_limit_l_min -14
_diffrn_reflns_number 14300
_diffrn_reflns_theta_full 32.00
_diffrn_reflns_theta_max 32.98
_diffrn_reflns_theta_min 2.46
_diffrn_standards_decay_% 0
_diffrn_standards_number 0
_exptl_absorpt_coefficient_mu 0.161
_exptl_absorpt_correction_T_max 0.9809
_exptl_absorpt_correction_T_min 0.5875
_exptl_absorpt_correction_type multi-scan
_exptl_absorpt_process_details '(SADABS; Sheldrick, 2003)'
_exptl_crystal_colour yellow
_exptl_crystal_density_diffrn 1.591
_exptl_crystal_density_method 'not measured'
_exptl_crystal_description drop-like
_exptl_crystal_F_000 388
_exptl_crystal_size_max 0.46
_exptl_crystal_size_mid 0.26
_exptl_crystal_size_min 0.12
_refine_diff_density_max 0.483
_refine_diff_density_min -0.192
_refine_ls_extinction_method none
_refine_ls_goodness_of_fit_ref 0.999
_refine_ls_hydrogen_treatment constr
_refine_ls_matrix_type full
_refine_ls_number_parameters 118
_refine_ls_number_reflns 2925
_refine_ls_number_restraints 0
_refine_ls_restrained_S_all 0.999
_refine_ls_R_factor_all 0.0604
_refine_ls_R_factor_gt 0.0400
_refine_ls_shift/su_max 0.001
_refine_ls_shift/su_mean 0.000
_refine_ls_structure_factor_coef Fsqd
_refine_ls_weighting_details 'calc w = 1/[\s^2^(Fo^2^)+(0.0649P)^2^+0.1823P] where P=(Fo^2^+2Fc^2^)/3'
_refine_ls_weighting_scheme calc
_refine_ls_wR_factor_gt 0.1056
_refine_ls_wR_factor_ref 0.1189
_reflns_number_gt 2154
_reflns_number_total 2925
_reflns_threshold_expression I>2\s(I)
_cod_data_source_file sk3115.cif
_cod_data_source_block I
_cod_original_sg_symbol_H-M 'P 21/c'
_cod_database_code 2015965
_cod_database_fobs_code 2015965

loop_
_symmetry_equiv_pos_as_xyz
'x, y, z'
'-x, y+1/2, -z+1/2'
'-x, -y, -z'
'x, -y-1/2, z-1/2'

loop_
_atom_site_type_symbol
_atom_site_label
_atom_site_fract_x
_atom_site_fract_y
_atom_site_fract_z
_atom_site_U_iso_or_equiv
_atom_site_adp_type
_atom_site_calc_flag
_atom_site_refinement_flags
_atom_site_occupancy
N N1 0.07148(19) 0.96973(6) 0.97141(10) 0.0257(2) Uani d . 1
C C1 0.2071(2) 0.99914(6) 0.88416(11) 0.0229(2) Uani d . 1
H H1 0.2027 1.0554 0.8650 0.027 Uiso calc R 1
C C2 0.37040(19) 0.94479(6) 0.81355(10) 0.02068(19) Uani d . 1
C C3 0.3844(2) 0.86229(7) 0.84199(12) 0.0266(2) Uani d . 1
H H3 0.2844 0.8394 0.9064 0.032 Uiso calc R 1
C C4 0.5451(2) 0.81444(7) 0.77541(13) 0.0295(2) Uani d . 1
H H4 0.5568 0.7582 0.7937 0.035 Uiso calc R 1
N N5 0.68489(19) 0.84768(6) 0.68465(11) 0.0268(2) Uani d . 1
H H5 0.7877 0.8163 0.6436 0.032 Uiso calc R 1
C C6 0.6751(2) 0.92628(7) 0.65367(11) 0.0258(2) Uani d . 1
H H6 0.7763 0.9472 0.5881 0.031 Uiso calc R 1
C C7 0.5174(2) 0.97680(6) 0.71743(11) 0.0238(2) Uani d . 1
H H7 0.5090 1.0328 0.6962 0.029 Uiso calc R 1
B B1 0.0878(3) 0.65814(7) 0.89064(14) 0.0248(2) Uani d . 1
F F1 0.36132(15) 0.65972(5) 0.89689(9) 0.0380(2) Uani d . 1
F F2 -0.03732(17) 0.68835(5) 0.76275(8) 0.0391(2) Uani d . 1
F F3 0.00672(15) 0.57898(4) 0.90612(8) 0.03481(19) Uani d . 1
F F4 0.01973(18) 0.70520(5) 0.99962(9) 0.0411(2) Uani d . 1

loop_
_atom_site_aniso_label
_atom_site_aniso_U_11
_atom_site_aniso_U_22
_atom_site_aniso_U_33
_atom_site_aniso_U_12
_atom_site_aniso_U_13
_atom_site_aniso_U_23
N1 0.0272(4) 0.0250(4) 0.0277(4) 0.0053(3) 0.0126(4) -0.0017(3)
C1 0.0236(5) 0.0231(5) 0.0231(5) 0.0035(4) 0.0069(4) -0.0011(4)
C2 0.0197(4) 0.0226(4) 0.0207(4) 0.0018(3) 0.0061(3) -0.0014(3)
C3 0.0274(5) 0.0239(5) 0.0314(5) 0.0022(4) 0.0136(4) 0.0015(4)
C4 0.0301(5) 0.0224(5) 0.0392(6) 0.0022(4) 0.0149(5) -0.0004(4)
N5 0.0246(4) 0.0270(4) 0.0313(5) 0.0016(3) 0.0122(4) -0.0071(4)
C6 0.0248(5) 0.0306(5) 0.0242(5) -0.0027(4) 0.0103(4) -0.0025(4)
C7 0.0255(5) 0.0237(5) 0.0239(5) -0.0005(4) 0.0088(4) 0.0000(4)
B1 0.0278(6) 0.0203(5) 0.0290(6) -0.0009(4) 0.0123(4) 0.0015(4)
F1 0.0269(4) 0.0399(4) 0.0491(5) -0.0023(3) 0.0123(3) 0.0068(3)
F2 0.0450(4) 0.0385(4) 0.0344(4) 0.0144(3) 0.0090(3) 0.0073(3)
F3 0.0420(4) 0.0230(3) 0.0439(4) -0.0054(3) 0.0198(3) 0.0011(3)
F4 0.0554(5) 0.0345(4) 0.0405(4) -0.0119(4) 0.0283(4) -0.0122(3)

loop_
_atom_type_symbol
_atom_type_description
_atom_type_scat_dispersion_real
_atom_type_scat_dispersion_imag
_atom_type_scat_source
C C 0.0033 0.0016 'International Tables Vol C Tables 4.2.6.8 and 6.1.1.4'
H H 0.0000 0.0000 'International Tables Vol C Tables 4.2.6.8 and 6.1.1.4'
B B 0.0013 0.0007 'International Tables Vol C Tables 4.2.6.8 and 6.1.1.4'
N N 0.0061 0.0033 'International Tables Vol C Tables 4.2.6.8 and 6.1.1.4'
F F 0.0171 0.0103 'International Tables Vol C Tables 4.2.6.8 and 6.1.1.4'

loop_
_geom_angle_atom_site_label_1
_geom_angle_atom_site_label_2
_geom_angle_atom_site_label_3
_geom_angle_site_symmetry_3
_geom_angle
C1 N1 N1 3_577 111.30(11)
N1 C1 C2 . 119.14(9)
N1 C1 H1 . 120.4
C2 C1 H1 . 120.4
C3 C2 C7 . 119.26(9)
C3 C2 C1 . 121.53(9)
C7 C2 C1 . 119.20(9)
C4 C3 C2 . 119.17(10)
C4 C3 H3 . 120.4
C2 C3 H3 . 120.4
N5 C4 C3 . 119.70(10)
N5 C4 H4 . 120.1
C3 C4 H4 . 120.1
C6 N5 C4 . 122.95(9)
C6 N5 H5 . 118.5
C4 N5 H5 . 118.5
N5 C6 C7 . 119.66(10)
N5 C6 H6 . 120.2
C7 C6 H6 . 120.2
C6 C7 C2 . 119.26(10)
C6 C7 H7 . 120.4
C2 C7 H7 . 120.4
F2 B1 F1 . 109.76(9)
F2 B1 F3 . 109.72(10)
F1 B1 F3 . 109.20(10)
F2 B1 F4 . 109.43(10)
F1 B1 F4 . 109.60(10)
F3 B1 F4 . 109.11(9)

loop_
_geom_bond_atom_site_label_1
_geom_bond_atom_site_label_2
_geom_bond_site_symmetry_2
_geom_bond_distance
N1 C1 . 1.2760(10)
N1 N1 3_577 1.409(2)
C1 C2 . 1.4729(14)
C1 H1 . 0.9500
C2 C3 . 1.3950(15)
C2 C7 . 1.3960(14)
C3 C4 . 1.3780(15)
C3 H3 . 0.9500
C4 N5 . 1.3410(15)
C4 H4 . 0.9500
N5 C6 . 1.3366(15)
N5 H5 . 0.8800
C6 C7 . 1.3788(15)
C6 H6 . 0.9500
C7 H7 . 0.9500
B1 F2 . 1.3828(15)
B1 F1 . 1.3873(15)
B1 F3 . 1.3926(14)
B1 F4 . 1.4016(14)

loop_
_geom_hbond_atom_site_label_D
_geom_hbond_atom_site_label_H
_geom_hbond_atom_site_label_A
_geom_hbond_site_symmetry_A
_geom_hbond_distance_DH
_geom_hbond_distance_HA
_geom_hbond_distance_DA
_geom_hbond_angle_DHA
C4 H4 F1 . 0.95 2.24 3.0369(14) 141
C4 H4 F2 1_655 0.95 2.44 3.0040(14) 118
C6 H6 F3 2_656 0.95 2.45 3.1161(14) 127
C6 H6 F3 4_675 0.95 2.32 3.1609(13) 147
C7 H7 F1 2_656 0.95 2.43 3.3231(14) 157

loop_
_geom_torsion_atom_site_label_1
_geom_torsion_atom_site_label_2
_geom_torsion_atom_site_label_3
_geom_torsion_atom_site_label_4
_geom_torsion_site_symmetry_1
_geom_torsion_site_symmetry_2
_geom_torsion
N1 N1 C1 C2 3_577 . 179.91(11)
N1 C1 C2 C3 . . -1.32(16)
N1 C1 C2 C7 . . 179.59(10)
C7 C2 C3 C4 . . 0.58(17)
C1 C2 C3 C4 . . -178.50(11)
C2 C3 C4 N5 . . -0.03(18)
C3 C4 N5 C6 . . -0.56(18)
C4 N5 C6 C7 . . 0.57(18)
N5 C6 C7 C2 . . 0.02(16)
C3 C2 C7 C6 . . -0.58(16)
C1 C2 C7 C6 . . 178.53(10)
C1 N1 N1 C1 3_577 3_577 -180.00(10)
